data_4064943
loop_
_publ_author_name
'Gwynne, Erin A.'
'Stephan, Douglas W.'

_publ_section_title
;
 Nickel(II) and Palladium(II) Bis-Aminophosphine Pincer Complexes
;
_journal_issue 15
_journal_name_full Organometallics
_journal_page_first 4128
_journal_paper_doi 10.1021/om200439q
_journal_volume 30
_journal_year 2011
_chemical_formula_sum 'C19 H43 Cl N2 Ni P2'
_chemical_formula_weight 455.65
_chemical_name_systematic
; 
 ? 
;
_space_group_IT_number 14
_symmetry_cell_setting monoclinic
_symmetry_space_group_name_Hall '-P 2yn'
_symmetry_space_group_name_H-M 'P 1 21/n 1'
_atom_sites_solution_hydrogens geom
_atom_sites_solution_primary direct
_atom_sites_solution_secondary difmap
_audit_creation_method SHELXL-97
_cell_angle_alpha 90.00
_cell_angle_beta 103.688(4)
_cell_angle_gamma 90.00
_cell_formula_units_Z 4
_cell_length_a 11.8428(8)
_cell_length_b 14.4447(9)
_cell_length_c 14.7145(11)
_cell_measurement_temperature 150(2)
_cell_volume 2445.7(3)
_computing_structure_refinement 'SHELXL-97 (Sheldrick, 1997)'
_computing_structure_solution 'SHELXS-97 (Sheldrick, 1990)'
_diffrn_ambient_temperature 150(2)
_diffrn_measured_fraction_theta_full 0.998
_diffrn_measured_fraction_theta_max 0.998
_diffrn_radiation_monochromator graphite
_diffrn_radiation_source 'fine-focus sealed tube'
_diffrn_radiation_type MoK\a
_diffrn_radiation_wavelength 0.71073
_diffrn_reflns_av_R_equivalents 0.0872
_diffrn_reflns_av_sigmaI/netI 0.0606
_diffrn_reflns_limit_h_max 15
_diffrn_reflns_limit_h_min -15
_diffrn_reflns_limit_k_max 14
_diffrn_reflns_limit_k_min -18
_diffrn_reflns_limit_l_max 19
_diffrn_reflns_limit_l_min -19
_diffrn_reflns_number 49993
_diffrn_reflns_theta_full 27.52
_diffrn_reflns_theta_max 27.52
_diffrn_reflns_theta_min 1.99
_exptl_absorpt_coefficient_mu 1.039
_exptl_absorpt_correction_T_max 0.9499
_exptl_absorpt_correction_T_min 0.8191
_exptl_absorpt_correction_type multi-scan
_exptl_crystal_density_diffrn 1.238
_exptl_crystal_density_method 'not measured'
_exptl_crystal_F_000 984
_exptl_crystal_size_max 0.20
_exptl_crystal_size_mid 0.20
_exptl_crystal_size_min 0.05
_refine_diff_density_max 1.532
_refine_diff_density_min -0.440
_refine_diff_density_rms 0.083
_refine_ls_extinction_method none
_refine_ls_goodness_of_fit_ref 1.025
_refine_ls_hydrogen_treatment mixed
_refine_ls_matrix_type full
_refine_ls_number_parameters 226
_refine_ls_number_reflns 5626
_refine_ls_number_restraints 0
_refine_ls_restrained_S_all 1.025
_refine_ls_R_factor_all 0.0966
_refine_ls_R_factor_gt 0.0529
_refine_ls_shift/su_max 0.001
_refine_ls_shift/su_mean 0.000
_refine_ls_structure_factor_coef Fsqd
_refine_ls_weighting_details 'calc w=1/[\s^2^(Fo^2^)+(0.0683P)^2^+1.7845P] where P=(Fo^2^+2Fc^2^)/3'
_refine_ls_weighting_scheme calc
_refine_ls_wR_factor_gt 0.1235
_refine_ls_wR_factor_ref 0.1434
_reflns_number_gt 3651
_reflns_number_total 5626
_reflns_threshold_expression >2sigma(I)
_cod_data_source_file om200439q_si_005.cif
_cod_data_source_block eag040_0m
_cod_original_sg_symbol_H-M P2(1)/n
_cod_database_code 4064943

loop_
_symmetry_equiv_pos_as_xyz
'x, y, z'
'-x+1/2, y+1/2, -z+1/2'
'-x, -y, -z'
'x-1/2, -y-1/2, z-1/2'

loop_
_atom_site_label
_atom_site_type_symbol
_atom_site_fract_x
_atom_site_fract_y
_atom_site_fract_z
_atom_site_U_iso_or_equiv
_atom_site_adp_type
_atom_site_occupancy
_atom_site_symmetry_multiplicity
_atom_site_calc_flag
_atom_site_refinement_flags
Ni1 Ni 0.56074(4) 0.89510(3) 0.23536(3) 0.03022(15) Uani 1 1 d .
Cl1 Cl 0.62275(9) 0.74910(6) 0.25957(11) 0.0648(4) Uani 1 1 d .
P1 P 0.72856(8) 0.95477(6) 0.22845(7) 0.0295(2) Uani 1 1 d .
P2 P 0.38093(8) 0.86541(6) 0.24133(7) 0.0309(2) Uani 1 1 d .
N1 N 0.6963(3) 1.0643(2) 0.1947(3) 0.0472(9) Uani 1 1 d .
H1A H 0.7452 1.1001 0.1744 0.057 Uiso 1 1 calc R
N2 N 0.3157(3) 0.9687(2) 0.2221(3) 0.0541(10) Uani 1 1 d .
H2A H 0.2400 0.9752 0.2131 0.065 Uiso 1 1 calc R
C1 C 0.3918(4) 1.0460(3) 0.2214(3) 0.0492(11) Uani 1 1 d .
H1B H 0.4114 1.0746 0.2843 0.059 Uiso 1 1 calc R
H1C H 0.3505 1.0930 0.1767 0.059 Uiso 1 1 calc R
C2 C 0.5007(4) 1.0197(3) 0.1951(4) 0.0577(13) Uani 1 1 d .
H2B H 0.4733 1.0114 0.1259 0.069 Uiso 1 1 calc R
C3 C 0.5838(4) 1.0958(3) 0.2011(3) 0.0486(11) Uani 1 1 d .
H3A H 0.5539 1.1403 0.1499 0.058 Uiso 1 1 calc R
H3B H 0.5909 1.1287 0.2612 0.058 Uiso 1 1 calc R
C4 C 0.2944(3) 0.7928(3) 0.1431(3) 0.0389(9) Uani 1 1 d .
C5 C 0.3339(5) 0.8253(3) 0.0561(3) 0.0623(14) Uani 1 1 d .
H5A H 0.2923 0.7903 0.0014 0.093 Uiso 1 1 calc R
H5B H 0.4177 0.8149 0.0655 0.093 Uiso 1 1 calc R
H5C H 0.3171 0.8914 0.0459 0.093 Uiso 1 1 calc R
C6 C 0.3210(4) 0.6904(3) 0.1557(3) 0.0558(12) Uani 1 1 d .
H6A H 0.2736 0.6561 0.1027 0.084 Uiso 1 1 calc R
H6B H 0.3030 0.6690 0.2139 0.084 Uiso 1 1 calc R
H6C H 0.4035 0.6799 0.1586 0.084 Uiso 1 1 calc R
C7 C 0.1636(4) 0.8079(4) 0.1259(4) 0.085(2) Uani 1 1 d .
H7A H 0.1234 0.7683 0.0742 0.128 Uiso 1 1 calc R
H7B H 0.1454 0.8729 0.1098 0.128 Uiso 1 1 calc R
H7C H 0.1378 0.7921 0.1825 0.128 Uiso 1 1 calc R
C8 C 0.3605(3) 0.8278(3) 0.3585(3) 0.0447(10) Uani 1 1 d .
C9 C 0.2353(4) 0.8331(4) 0.3668(4) 0.0724(15) Uani 1 1 d .
H9A H 0.2306 0.8127 0.4293 0.109 Uiso 1 1 calc R
H9B H 0.1868 0.7929 0.3196 0.109 Uiso 1 1 calc R
H9C H 0.2076 0.8971 0.3568 0.109 Uiso 1 1 calc R
C10 C 0.4050(5) 0.7293(4) 0.3838(4) 0.0734(16) Uani 1 1 d .
H10A H 0.3928 0.7127 0.4453 0.110 Uiso 1 1 calc R
H10B H 0.4882 0.7263 0.3854 0.110 Uiso 1 1 calc R
H10C H 0.3626 0.6859 0.3367 0.110 Uiso 1 1 calc R
C11 C 0.4331(5) 0.8952(5) 0.4275(4) 0.091(2) Uani 1 1 d .
H11A H 0.4268 0.8797 0.4910 0.136 Uiso 1 1 calc R
H11C H 0.4048 0.9583 0.4121 0.136 Uiso 1 1 calc R
H11D H 0.5145 0.8909 0.4241 0.136 Uiso 1 1 calc R
C12 C 0.8384(3) 0.9612(3) 0.3435(3) 0.0400(9) Uani 1 1 d .
C13 C 0.7802(5) 1.0221(4) 0.4051(4) 0.0811(18) Uani 1 1 d .
H13A H 0.8325 1.0289 0.4671 0.122 Uiso 1 1 calc R
H13B H 0.7076 0.9930 0.4111 0.122 Uiso 1 1 calc R
H13C H 0.7634 1.0832 0.3761 0.122 Uiso 1 1 calc R
C14 C 0.8663(5) 0.8671(3) 0.3876(3) 0.0614(14) Uani 1 1 d .
H14C H 0.9237 0.8737 0.4473 0.092 Uiso 1 1 calc R
H14D H 0.8980 0.8275 0.3456 0.092 Uiso 1 1 calc R
H14A H 0.7952 0.8391 0.3985 0.092 Uiso 1 1 calc R
C15 C 0.9520(4) 1.0081(3) 0.3369(4) 0.0679(16) Uani 1 1 d .
H15A H 1.0055 1.0092 0.3989 0.102 Uiso 1 1 calc R
H15B H 0.9358 1.0716 0.3141 0.102 Uiso 1 1 calc R
H15C H 0.9873 0.9734 0.2935 0.102 Uiso 1 1 calc R
C16 C 0.7951(3) 0.9085(3) 0.1344(3) 0.0423(10) Uani 1 1 d .
C17 C 0.8765(4) 0.9778(4) 0.1026(4) 0.0716(16) Uani 1 1 d .
H17A H 0.9084 0.9496 0.0535 0.107 Uiso 1 1 calc R
H17B H 0.9401 0.9942 0.1560 0.107 Uiso 1 1 calc R
H17C H 0.8328 1.0337 0.0782 0.107 Uiso 1 1 calc R
C18 C 0.8591(4) 0.8171(3) 0.1625(3) 0.0528(12) Uani 1 1 d .
H18A H 0.8926 0.7954 0.1114 0.079 Uiso 1 1 calc R
H18B H 0.8044 0.7708 0.1751 0.079 Uiso 1 1 calc R
H18C H 0.9214 0.8266 0.2188 0.079 Uiso 1 1 calc R
C19 C 0.6919(4) 0.8914(4) 0.0517(3) 0.0675(15) Uani 1 1 d .
H19A H 0.7198 0.8668 -0.0011 0.101 Uiso 1 1 calc R
H19B H 0.6505 0.9497 0.0334 0.101 Uiso 1 1 calc R
H19C H 0.6391 0.8465 0.0698 0.101 Uiso 1 1 calc R

loop_
_atom_site_aniso_label
_atom_site_aniso_U_11
_atom_site_aniso_U_22
_atom_site_aniso_U_33
_atom_site_aniso_U_23
_atom_site_aniso_U_13
_atom_site_aniso_U_12
Ni1 0.0221(2) 0.0199(2) 0.0478(3) -0.0044(2) 0.00639(19) 0.00085(18)
Cl1 0.0306(5) 0.0192(4) 0.1479(13) 0.0029(6) 0.0279(7) 0.0032(4)
P1 0.0234(5) 0.0228(4) 0.0396(6) 0.0020(4) 0.0023(4) -0.0001(4)
P2 0.0223(5) 0.0267(5) 0.0433(6) -0.0060(4) 0.0071(4) 0.0028(4)
N1 0.0333(18) 0.0258(16) 0.078(3) 0.0117(17) 0.0036(17) -0.0008(14)
N2 0.0276(18) 0.0354(19) 0.097(3) -0.0094(19) 0.0101(19) 0.0112(15)
C1 0.045(2) 0.035(2) 0.071(3) 0.002(2) 0.019(2) 0.0113(19)
C2 0.035(2) 0.025(2) 0.109(4) 0.006(2) 0.009(2) 0.0070(17)
C3 0.043(2) 0.028(2) 0.074(3) 0.009(2) 0.013(2) 0.0078(18)
C4 0.0229(18) 0.043(2) 0.048(2) -0.0090(18) 0.0039(17) -0.0016(16)
C5 0.076(4) 0.062(3) 0.041(3) 0.000(2) 0.000(2) -0.017(3)
C6 0.063(3) 0.037(2) 0.063(3) -0.010(2) 0.007(2) -0.008(2)
C7 0.029(2) 0.105(5) 0.110(5) -0.054(4) -0.004(3) -0.001(3)
C8 0.036(2) 0.059(3) 0.042(2) -0.011(2) 0.0136(18) -0.0037(19)
C9 0.050(3) 0.094(4) 0.084(4) 0.006(3) 0.037(3) 0.004(3)
C10 0.092(4) 0.081(4) 0.051(3) 0.022(3) 0.022(3) 0.025(3)
C11 0.096(5) 0.130(6) 0.055(3) -0.048(3) 0.034(3) -0.049(4)
C12 0.034(2) 0.0295(19) 0.047(2) 0.0007(17) -0.0087(17) -0.0045(16)
C13 0.076(4) 0.094(4) 0.060(3) -0.041(3) -0.010(3) 0.014(3)
C14 0.089(4) 0.038(2) 0.042(3) 0.0102(19) -0.015(2) -0.008(2)
C15 0.040(3) 0.054(3) 0.090(4) 0.025(3) -0.023(2) -0.016(2)
C16 0.037(2) 0.051(3) 0.042(2) 0.0073(19) 0.0148(18) 0.0071(18)
C17 0.053(3) 0.089(4) 0.082(4) 0.032(3) 0.035(3) 0.010(3)
C18 0.057(3) 0.052(3) 0.056(3) 0.004(2) 0.027(2) 0.021(2)
C19 0.065(3) 0.101(4) 0.036(3) -0.003(3) 0.011(2) 0.015(3)

loop_
_atom_type_symbol
_atom_type_description
_atom_type_scat_dispersion_real
_atom_type_scat_dispersion_imag
_atom_type_scat_source
C C 0.0033 0.0016 'International Tables Vol C Tables 4.2.6.8 and 6.1.1.4'
H H 0.0000 0.0000 'International Tables Vol C Tables 4.2.6.8 and 6.1.1.4'
N N 0.0061 0.0033 'International Tables Vol C Tables 4.2.6.8 and 6.1.1.4'
P P 0.1023 0.0942 'International Tables Vol C Tables 4.2.6.8 and 6.1.1.4'
Ni Ni 0.3393 1.1124 'International Tables Vol C Tables 4.2.6.8 and 6.1.1.4'
Cl Cl 0.1484 0.1585 'International Tables Vol C Tables 4.2.6.8 and 6.1.1.4'

loop_
_geom_angle_atom_site_label_1
_geom_angle_atom_site_label_2
_geom_angle_atom_site_label_3
_geom_angle
C2 Ni1 P1 83.88(13)
C2 Ni1 P2 84.63(13)
P1 Ni1 P2 168.09(4)
C2 Ni1 Cl1 171.93(17)
P1 Ni1 Cl1 96.38(4)
P2 Ni1 Cl1 95.43(4)
N1 P1 C16 102.96(19)
N1 P1 C12 106.36(17)
C16 P1 C12 111.19(19)
N1 P1 Ni1 103.86(12)
C16 P1 Ni1 116.08(14)
C12 P1 Ni1 114.84(14)
N2 P2 C8 105.0(2)
N2 P2 C4 102.79(18)
C8 P2 C4 112.27(18)
N2 P2 Ni1 103.46(13)
C8 P2 Ni1 115.51(13)
C4 P2 Ni1 115.85(13)
C3 N1 P1 115.6(3)
C3 N1 H1A 122.2
P1 N1 H1A 122.2
C1 N2 P2 115.4(3)
C1 N2 H2A 122.3
P2 N2 H2A 122.3
N2 C1 C2 112.9(3)
N2 C1 H1B 109.0
C2 C1 H1B 109.0
N2 C1 H1C 109.0
C2 C1 H1C 109.0
H1B C1 H1C 107.8
C3 C2 C1 114.0(4)
C3 C2 Ni1 118.5(3)
C1 C2 Ni1 115.4(3)
C3 C2 H2B 101.7
C1 C2 H2B 101.7
Ni1 C2 H2B 101.7
N1 C3 C2 112.3(3)
N1 C3 H3A 109.1
C2 C3 H3A 109.1
N1 C3 H3B 109.1
C2 C3 H3B 109.1
H3A C3 H3B 107.9
C6 C4 C7 109.5(4)
C6 C4 C5 107.7(4)
C7 C4 C5 108.4(4)
C6 C4 P2 113.0(3)
C7 C4 P2 113.3(3)
C5 C4 P2 104.6(3)
C4 C5 H5A 109.5
C4 C5 H5B 109.5
H5A C5 H5B 109.5
C4 C5 H5C 109.5
H5A C5 H5C 109.5
H5B C5 H5C 109.5
C4 C6 H6A 109.5
C4 C6 H6B 109.5
H6A C6 H6B 109.5
C4 C6 H6C 109.5
H6A C6 H6C 109.5
H6B C6 H6C 109.5
C4 C7 H7A 109.5
C4 C7 H7B 109.5
H7A C7 H7B 109.5
C4 C7 H7C 109.5
H7A C7 H7C 109.5
H7B C7 H7C 109.5
C11 C8 C9 108.9(4)
C11 C8 C10 109.0(4)
C9 C8 C10 108.3(4)
C11 C8 P2 104.7(3)
C9 C8 P2 113.6(3)
C10 C8 P2 112.3(3)
C8 C9 H9A 109.5
C8 C9 H9B 109.5
H9A C9 H9B 109.5
C8 C9 H9C 109.5
H9A C9 H9C 109.5
H9B C9 H9C 109.5
C8 C10 H10A 109.5
C8 C10 H10B 109.5
H10A C10 H10B 109.5
C8 C10 H10C 109.5
H10A C10 H10C 109.5
H10B C10 H10C 109.5
C8 C11 H11A 109.5
C8 C11 H11C 109.5
H11A C11 H11C 109.5
C8 C11 H11D 109.5
H11A C11 H11D 109.5
H11C C11 H11D 109.5
C14 C12 C15 108.7(4)
C14 C12 C13 110.2(4)
C15 C12 C13 107.9(4)
C14 C12 P1 112.2(3)
C15 C12 P1 113.3(3)
C13 C12 P1 104.3(3)
C12 C13 H13A 109.5
C12 C13 H13B 109.5
H13A C13 H13B 109.5
C12 C13 H13C 109.5
H13A C13 H13C 109.5
H13B C13 H13C 109.5
C12 C14 H14C 109.5
C12 C14 H14D 109.5
H14C C14 H14D 109.5
C12 C14 H14A 109.5
H14C C14 H14A 109.5
H14D C14 H14A 109.5
C12 C15 H15A 109.5
C12 C15 H15B 109.5
H15A C15 H15B 109.5
C12 C15 H15C 109.5
H15A C15 H15C 109.5
H15B C15 H15C 109.5
C19 C16 C18 109.1(4)
C19 C16 C17 107.8(4)
C18 C16 C17 109.7(4)
C19 C16 P1 104.4(3)
C18 C16 P1 112.1(3)
C17 C16 P1 113.4(3)
C16 C17 H17A 109.5
C16 C17 H17B 109.5
H17A C17 H17B 109.5
C16 C17 H17C 109.5
H17A C17 H17C 109.5
H17B C17 H17C 109.5
C16 C18 H18A 109.5
C16 C18 H18B 109.5
H18A C18 H18B 109.5
C16 C18 H18C 109.5
H18A C18 H18C 109.5
H18B C18 H18C 109.5
C16 C19 H19A 109.5
C16 C19 H19B 109.5
H19A C19 H19B 109.5
C16 C19 H19C 109.5
H19A C19 H19C 109.5
H19B C19 H19C 109.5

loop_
_geom_bond_atom_site_label_1
_geom_bond_atom_site_label_2
_geom_bond_distance
Ni1 C2 1.974(4)
Ni1 P1 2.1908(10)
Ni1 P2 2.1941(10)
Ni1 Cl1 2.2338(10)
P1 N1 1.675(3)
P1 C16 1.871(4)
P1 C12 1.878(4)
P2 N2 1.673(3)
P2 C8 1.877(4)
P2 C4 1.881(4)
N1 C3 1.431(5)
N1 H1A 0.8800
N2 C1 1.437(5)
N2 H2A 0.8800
C1 C2 1.481(6)
C1 H1B 0.9900
C1 H1C 0.9900
C2 C3 1.464(6)
C2 H2B 1.0000
C3 H3A 0.9900
C3 H3B 0.9900
C4 C6 1.514(6)
C4 C7 1.525(6)
C4 C5 1.538(6)
C5 H5A 0.9800
C5 H5B 0.9800
C5 H5C 0.9800
C6 H6A 0.9800
C6 H6B 0.9800
C6 H6C 0.9800
C7 H7A 0.9800
C7 H7B 0.9800
C7 H7C 0.9800
C8 C11 1.518(6)
C8 C9 1.518(6)
C8 C10 1.533(7)
C9 H9A 0.9800
C9 H9B 0.9800
C9 H9C 0.9800
C10 H10A 0.9800
C10 H10B 0.9800
C10 H10C 0.9800
C11 H11A 0.9800
C11 H11C 0.9800
C11 H11D 0.9800
C12 C14 1.508(5)
C12 C15 1.530(6)
C12 C13 1.538(6)
C13 H13A 0.9800
C13 H13B 0.9800
C13 H13C 0.9800
C14 H14C 0.9800
C14 H14D 0.9800
C14 H14A 0.9800
C15 H15A 0.9800
C15 H15B 0.9800
C15 H15C 0.9800
C16 C19 1.527(6)
C16 C18 1.530(6)
C16 C17 1.536(6)
C17 H17A 0.9800
C17 H17B 0.9800
C17 H17C 0.9800
C18 H18A 0.9800
C18 H18B 0.9800
C18 H18C 0.9800
C19 H19A 0.9800
C19 H19B 0.9800
C19 H19C 0.9800
